data_7251193
loop_
_publ_author_name
'Ma, Li'
'Wen, Jinrong'
'Liu, Zhanqiang'
'Hou, Jingshan'
'Miao, Xuyan'
'Fang, Yongzheng'
'Huang, Yanwei'
'Zhang, Ganghua'

_publ_section_title
;
 Non-centrosymmetric phase of [C4N2H14][CdBr4] for Solar-Blind Ultraviolet
 Detection
;
_journal_name_full CrystEngComm
_journal_paper_doi 10.1039/D5CE00884K
_journal_year 2025
_chemical_formula_moiety '2(Br2 Cd0.5), C4 H14 N2'
_chemical_formula_sum 'C4 H14 Br4 Cd N2'
_chemical_formula_weight 522.21
_space_group_crystal_system monoclinic
_space_group_IT_number 4
_space_group_name_Hall 'P 2yb'
_space_group_name_H-M_alt 'P 1 21 1'
_atom_sites_solution_hydrogens geom
_atom_sites_solution_primary direct
_audit_block_doi 10.5517/ccdc.csd.cc2p8112
_audit_creation_date 2024-12-24
_audit_creation_method
; 
Olex2 1.5 
(compiled 2024.02.16 svn.r378c4104 for OlexSys, GUI svn.r6928) 
;
_audit_update_record
;
2025-08-13 deposited with the CCDC.	2025-10-30 downloaded from the CCDC.
;
_cell_angle_alpha 90
_cell_angle_beta 94.813(10)
_cell_angle_gamma 90
_cell_formula_units_Z 4
_cell_length_a 7.958(2)
_cell_length_b 7.807(2)
_cell_length_c 19.790(7)
_cell_measurement_reflns_used 6511
_cell_measurement_temperature 293.00
_cell_measurement_theta_max 27.51
_cell_measurement_theta_min 3.75
_cell_volume 1225.2(6)
_computing_cell_refinement 'SAINT V8.40B (?, 2016)'
_computing_data_collection 'Bruker APEX2'
_computing_data_reduction 'SAINT V8.40B (?, 2016)'
_computing_molecular_graphics 'Olex2 1.5 (Dolomanov et al., 2009)'
_computing_publication_material 'Olex2 1.5 (Dolomanov et al., 2009)'
_computing_structure_refinement 'SHELXL 2018/3 (Sheldrick, 2015)'
_computing_structure_solution 'SHELXS  (Sheldrick, 2008)'
_diffrn_ambient_temperature 293.00
_diffrn_measured_fraction_theta_full 0.988
_diffrn_measured_fraction_theta_max 0.959
_diffrn_measurement_device_type 'Bruker APEX-II CCD'
_diffrn_measurement_method '\f and \w scans'
_diffrn_radiation_type MoK\a
_diffrn_radiation_wavelength 0.71073
_diffrn_reflns_av_R_equivalents 0.0386
_diffrn_reflns_av_unetI/netI 0.0488
_diffrn_reflns_Laue_measured_fraction_full 0.988
_diffrn_reflns_Laue_measured_fraction_max 0.959
_diffrn_reflns_limit_h_max 9
_diffrn_reflns_limit_h_min -9
_diffrn_reflns_limit_k_max 9
_diffrn_reflns_limit_k_min -7
_diffrn_reflns_limit_l_max 22
_diffrn_reflns_limit_l_min -23
_diffrn_reflns_number 8600
_diffrn_reflns_point_group_measured_fraction_full 0.991
_diffrn_reflns_point_group_measured_fraction_max 0.960
_diffrn_reflns_theta_full 25.242
_diffrn_reflns_theta_max 25.346
_diffrn_reflns_theta_min 2.569
_diffrn_source_current 40.0
_diffrn_source_power 1.8
_diffrn_source_voltage 45.0
_diffrn_standards_number 0
_exptl_absorpt_coefficient_mu 14.781
_exptl_absorpt_correction_T_max 0.7456
_exptl_absorpt_correction_T_min 0.3873
_exptl_absorpt_correction_type multi-scan
_exptl_absorpt_process_details
; 
SADABS-2016/2 (Bruker,2016/2) was used for absorption correction. 
wR2(int) was 0.1325 before and 0.0719 after correction. 
The Ratio of minimum to maximum transmission is 0.5194. 
The \l/2 correction factor is Not present. 
;
_exptl_crystal_colour colourless
_exptl_crystal_colour_primary colourless
_exptl_crystal_density_diffrn 2.831
_exptl_crystal_description block
_exptl_crystal_F_000 960
_exptl_crystal_size_max 0.18
_exptl_crystal_size_mid 0.15
_exptl_crystal_size_min 0.15
_refine_diff_density_max 4.240
_refine_diff_density_min -2.785
_refine_diff_density_rms 0.382
_refine_ls_abs_structure_details
; 
 Twinning involves inversion, so Flack parameter cannot be determined 
;
_refine_ls_extinction_coef 0.211(18)
_refine_ls_extinction_expression Fc^*^=kFc[1+0.001xFc^2^\l^3^/sin(2\q)]^-1/4^
_refine_ls_extinction_method 'SHELXL-2018/3 (Sheldrick 2018)'
_refine_ls_goodness_of_fit_ref 1.032
_refine_ls_hydrogen_treatment constr
_refine_ls_matrix_type full
_refine_ls_number_parameters 285
_refine_ls_number_reflns 3487
_refine_ls_number_restraints 339
_refine_ls_restrained_S_all 1.128
_refine_ls_R_factor_all 0.1226
_refine_ls_R_factor_gt 0.1121
_refine_ls_shift/su_max 0.087
_refine_ls_shift/su_mean 0.011
_refine_ls_structure_factor_coef Fsqd
_refine_ls_weighting_details 'w=1/[\s^2^(Fo^2^)+(0.0100P)^2^+100.0000P] where P=(Fo^2^+2Fc^2^)/3'
_refine_ls_weighting_scheme calc
_refine_ls_wR_factor_gt 0.2369
_refine_ls_wR_factor_ref 0.2423
_reflns_Friedel_coverage 0.857
_reflns_Friedel_fraction_full 0.993
_reflns_Friedel_fraction_max 0.962
_reflns_number_gt 3088
_reflns_number_total 3487
_reflns_threshold_expression 'I > 2\s(I)'
_cod_data_source_file d5ce00884k2.cif
_cod_data_source_block p21c_1
_cod_database_code 7251193
_shelx_shelxl_version_number 2018/3
_shelx_space_group_comment
; 
The symmetry employed for this shelxl refinement is uniquely defined 
by the following loop, which should always be used as a source of 
symmetry information in preference to the above space-group names. 
They are only intended as comments. 
;
_shelx_estimated_absorpt_t_max 0.215
_shelx_estimated_absorpt_t_min 0.176
_olex2_refinement_description
; 
1. Twinned data refinement 
 Scales: 0.73(11) 
 -0.00(3) 0.27(10) 0.00(3) 
2. Fixed Uiso 
 At 1.2 times of: 
  All C(H,H) groups, All N(H,H,H) groups 
3. Restrained distances 
 N2-C34 = N9-C2 = N1-C15 = N8-C11 
 1.48 with sigma of 0.0001 
 N8-C11 
 1.47 with sigma of 0.01 
 C34-C33 = C33-C16 = C2-C16 = C22-C15 = C22-C17 = C17-C11 
 1.53 with sigma of 0.0001 
 Br1C-Cd1 
 2.7 with sigma of 0.02 
 Cd2-Br3 \\sim Cd2A-Br3A 
 with sigma of 0.02 
 Cd2-Br6 \\sim Cd2A-Br6A 
 with sigma of 0.02 
 Cd2-Br5 \\sim Cd2A-Br5A 
 with sigma of 0.02 
 Cd2-Br8 \\sim Cd2A-Br8A 
 with sigma of 0.02 
 Br3-Br6 \\sim Br3A-Br6A 
 with sigma of 0.04 
 Br3-Br5 \\sim Br3A-Br5A 
 with sigma of 0.04 
 Br3-Br8 \\sim Br3A-Br8A 
 with sigma of 0.04 
 Br6-Br5 \\sim Br6A-Br5A 
 with sigma of 0.04 
 Br6-Br8 \\sim Br6A-Br8A 
 with sigma of 0.04 
 Br5-Br8 \\sim Br5A-Br8A 
 with sigma of 0.04 
 Cd1-Br4 \\sim Cd1A-Br4A 
 with sigma of 0.02 
 Cd1-Br2 \\sim Cd1A-Br2A 
 with sigma of 0.02 
 Cd1-Br7 \\sim Cd1A-Br7A 
 with sigma of 0.02 
 Cd1-Br1B \\sim Cd1A-Br1C 
 with sigma of 0.02 
 Br4-Br2 \\sim Br4A-Br2A 
 with sigma of 0.04 
 Br4-Br7 \\sim Br4A-Br7A 
 with sigma of 0.04 
 Br4-Br1B \\sim Br4A-Br1C 
 with sigma of 0.04 
 Br2-Br7 \\sim Br2A-Br7A 
 with sigma of 0.04 
 Br2-Br1B \\sim Br2A-Br1C 
 with sigma of 0.04 
 Br7-Br1B \\sim Br7A-Br1C 
 with sigma of 0.04 
4. Rigid bond restraints 
 All non-hydrogen atoms 
 with sigma for 1-2 distances of 0.01 and sigma for 1-3 distances of 0.01 
5. Uiso/Uaniso restraints and constraints 
All non-hydrogen atoms have similar U: within 2A with sigma of 0.01 and sigma 
for terminal atoms of 0.02 within 2A 
Uanis(N2) \\sim Ueq, Uanis(C34) \\sim Ueq, Uanis(C33) \\sim Ueq, Uanis(C16) 
\\sim Ueq, Uanis(C2) \\sim Ueq, Uanis(N9) \\sim Ueq: with sigma of 0.005 and 
sigma for terminal atoms of 0.01 
Uanis(N1) \\sim Ueq, Uanis(C15) \\sim Ueq, Uanis(C22) \\sim Ueq, Uanis(C17) 
\\sim Ueq, Uanis(C11) \\sim Ueq, Uanis(N8) \\sim Ueq: with sigma of 0.003 and 
sigma for terminal atoms of 0.006 
Uanis(Br5) \\sim Ueq, Uanis(Cd2) \\sim Ueq, Uanis(Br3) \\sim Ueq, Uanis(Br6) 
\\sim Ueq, Uanis(Br8) \\sim Ueq: with sigma of 0.003 and sigma for terminal 
atoms of 0.006 
Uanis(Br1C) \\sim Ueq, Uanis(Cd1) \\sim Ueq, Uanis(Br2) \\sim Ueq, Uanis(Br4) 
\\sim Ueq, Uanis(Br7) \\sim Ueq: with sigma of 0.005 and sigma for terminal 
atoms of 0.01 
Uanis(Cd2) = Uanis(Cd2A) 
Uanis(Cd1A) = Uanis(Cd1) 
6. Others 
 Sof(Br6A)=Sof(Cd2A)=Sof(Br3A)=Sof(Br5A)=Sof(Br8A)=1-FVAR(1) 
 Sof(Cd2)=Sof(Br3)=Sof(Br6)=Sof(Br5)=Sof(Br8)=FVAR(1) 
 Sof(Cd1)=Sof(Br4)=Sof(Br2)=Sof(Br7)=Sof(Br1C)=1-FVAR(2) 
 Sof(Br1B)=Sof(Cd1A)=Sof(Br2A)=Sof(Br4A)=Sof(Br7A)=FVAR(2) 
7.a Secondary CH2 refined with riding coordinates: 
 C11(H11A,H11B), C16(H16A,H16B), C22(H22A,H22B), C15(H15A,H15B), C17(H17A, 
 H17B), C2(H2A,H2B), C34(H34A,H34B), C33(H33A,H33B) 
7.b Me refined with riding coordinates: 
 N8(H8A,H8B,H8C), N1(H1A,H1B,H1C) 
7.c Idealised Me refined as rotating group: 
 N9(H9A,H9B,H9C), N2(H2C,H2D,H2E) 
;
_olex2_submission_special_instructions 'No special instructions were received'

loop_
_space_group_symop_operation_xyz
'x, y, z'
'-x, y+1/2, -z'

loop_
_atom_site_label
_atom_site_type_symbol
_atom_site_fract_x
_atom_site_fract_y
_atom_site_fract_z
_atom_site_U_iso_or_equiv
_atom_site_adp_type
_atom_site_occupancy
_atom_site_site_symmetry_order
_atom_site_calc_flag
_atom_site_refinement_flags_posn
_atom_site_refinement_flags_adp
_atom_site_refinement_flags_occupancy
_atom_site_disorder_assembly
_atom_site_disorder_group
Cd1 Cd 0.748(3) 0.662(4) 0.5034(11) 0.0168(15) Uani 0.291(15) 1 d D U P A 2
Cd2 Cd 0.7605(17) 0.458(3) 0.0046(8) 0.0242(15) Uani 0.413(12) 1 d D U P B 1
Br3 Br 0.481(3) 0.627(5) -0.0007(13) 0.118(5) Uani 0.413(12) 1 d D U P B 1
Br4 Br 0.749(3) 0.617(5) 0.3603(11) 0.053(4) Uani 0.291(15) 1 d D U P A 2
Br2 Br 0.720(4) 0.572(5) 0.6436(13) 0.099(6) Uani 0.291(15) 1 d D U P A 2
Br6 Br 0.9409(17) 0.780(3) -0.0010(8) 0.075(4) Uani 0.413(12) 1 d D U P B 1
Br7 Br 1.068(4) 0.464(6) 0.5144(18) 0.101(6) Uani 0.291(15) 1 d D U P A 2
Br1B Br 0.563(2) 0.927(4) 0.5011(10) 0.146(6) Uani 0.709(15) 1 d . U P A 1
Br5 Br 0.785(4) 0.427(5) -0.1410(11) 0.123(6) Uani 0.413(12) 1 d D U P B 1
Br8 Br 0.835(3) 0.462(5) 0.1498(10) 0.112(6) Uani 0.413(12) 1 d D U P B 1
N8 N 0.264(2) 0.3042(5) 0.1408(13) 0.081(9) Uani 1 1 d D U . . .
H8A H 0.239640 0.286535 0.096620 0.097 Uiso 1 1 calc R U . . .
H8B H 0.352280 0.240211 0.155397 0.097 Uiso 1 1 calc R U . . .
H8C H 0.175692 0.275945 0.163160 0.097 Uiso 1 1 calc R U . . .
N9 N 0.1966(6) 0.6958(15) 0.6325(8) 0.054(7) Uani 1 1 d D U . . .
H9A H 0.181192 0.681710 0.587795 0.065 Uiso 1 1 calc R U . . .
H9B H 0.189450 0.806621 0.642425 0.065 Uiso 1 1 calc R U . . .
H9C H 0.117674 0.638230 0.652371 0.065 Uiso 1 1 calc R U . . .
C11 C 0.305(2) 0.4873(5) 0.15268(17) 0.087(8) Uani 1 1 d D U . . .
H11A H 0.210070 0.559199 0.137323 0.104 Uiso 1 1 calc R U . . .
H11B H 0.401740 0.520412 0.128896 0.104 Uiso 1 1 calc R U . . .
C16 C 0.3440(8) 0.6174(8) 0.73332(17) 0.071(6) Uani 1 1 d D U . . .
H16A H 0.455579 0.593901 0.754914 0.086 Uiso 1 1 calc R U . . .
H16B H 0.314655 0.731619 0.747620 0.086 Uiso 1 1 calc R U . . .
C22 C 0.2226(7) 0.6070(9) 0.26901(17) 0.089(8) Uani 1 1 d D U . . .
H22A H 0.205357 0.718878 0.248294 0.107 Uiso 1 1 calc R U . . .
H22B H 0.114444 0.549049 0.267063 0.107 Uiso 1 1 calc R U . . .
N1 N 0.1363(6) 0.6988(14) 0.3691(5) 0.074(9) Uani 1 1 d D U . . .
H1A H 0.154998 0.719435 0.413303 0.088 Uiso 1 1 calc R U . . .
H1B H 0.108052 0.795922 0.347461 0.088 Uiso 1 1 calc R U . . .
H1C H 0.052734 0.623451 0.362098 0.088 Uiso 1 1 calc R U . . .
C15 C 0.2911(6) 0.6284(14) 0.34310(18) 0.089(8) Uani 1 1 d D U . . .
H15A H 0.324163 0.520019 0.364168 0.106 Uiso 1 1 calc R U . . .
H15B H 0.384588 0.708414 0.348180 0.106 Uiso 1 1 calc R U . . .
C17 C 0.3447(7) 0.5034(10) 0.22941(17) 0.088(8) Uani 1 1 d D U . . .
H17A H 0.455730 0.554444 0.237508 0.106 Uiso 1 1 calc R U . . .
H17B H 0.351464 0.388737 0.248318 0.106 Uiso 1 1 calc R U . . .
C2 C 0.3652(6) 0.6307(15) 0.65738(16) 0.068(7) Uani 1 1 d D U . . .
H2A H 0.453842 0.710565 0.648168 0.082 Uiso 1 1 calc R U . . .
H2B H 0.388241 0.520018 0.637893 0.082 Uiso 1 1 calc R U . . .
N2 N 0.208(2) 0.3101(5) 0.8567(10) 0.069(8) Uani 1 1 d D U . . .
H2C H 0.303469 0.250576 0.861064 0.083 Uiso 1 1 calc R U . . .
H2D H 0.141464 0.268786 0.822010 0.083 Uiso 1 1 calc R U . . .
H2E H 0.155618 0.301414 0.894568 0.083 Uiso 1 1 calc R U . . .
C34 C 0.246(2) 0.4923(5) 0.84391(16) 0.070(7) Uani 1 1 d D U . . .
H34A H 0.359718 0.522171 0.861114 0.084 Uiso 1 1 calc R U . . .
H34B H 0.166443 0.568140 0.863511 0.084 Uiso 1 1 calc R U . . .
C33 C 0.2245(8) 0.4956(8) 0.76636(16) 0.072(7) Uani 1 1 d D U . . .
H33A H 0.241737 0.380661 0.749682 0.087 Uiso 1 1 calc R U . . .
H33B H 0.109293 0.528250 0.752111 0.087 Uiso 1 1 calc R U . . .
Br6A Br 1.0379(16) 0.631(3) 0.0003(8) 0.097(4) Uani 0.587(12) 1 d D U P B 2
Cd2A Cd 0.7268(11) 0.459(3) 0.0004(5) 0.0242(15) Uani 0.587(12) 1 d D U P B 2
Br3A Br 0.5728(14) 0.766(3) 0.0012(6) 0.077(3) Uani 0.587(12) 1 d D U P B 2
Br5A Br 0.697(3) 0.439(5) -0.1477(8) 0.151(7) Uani 0.587(12) 1 d D U P B 2
Br8A Br 0.753(4) 0.416(4) 0.1447(9) 0.157(7) Uani 0.587(12) 1 d D U P B 2
Br1C Br 0.431(2) 0.789(4) 0.4995(12) 0.066(5) Uani 0.291(15) 1 d D U P A 2
Cd1A Cd 0.7359(10) 0.629(3) 0.5006(4) 0.0168(15) Uani 0.709(15) 1 d D U P A 1
Br2A Br 0.8037(13) 0.605(3) 0.6461(5) 0.082(3) Uani 0.709(15) 1 d D U P A 1
Br4A Br 0.717(3) 0.585(4) 0.3561(8) 0.126(6) Uani 0.709(15) 1 d D U P A 1
Br7A Br 1.0460(17) 0.413(3) 0.4972(8) 0.110(5) Uani 0.709(15) 1 d D U P A 1

loop_
_atom_site_aniso_label
_atom_site_aniso_U_11
_atom_site_aniso_U_22
_atom_site_aniso_U_33
_atom_site_aniso_U_23
_atom_site_aniso_U_13
_atom_site_aniso_U_12
Cd1 0.0110(16) 0.011(3) 0.0277(15) -0.005(2) -0.0001(10) -0.005(2)
Cd2 0.013(3) 0.0208(16) 0.038(2) -0.0024(15) -0.003(2) 0.002(2)
Br3 0.110(6) 0.114(8) 0.129(8) 0.000(7) 0.007(6) 0.017(6)
Br4 0.046(6) 0.042(8) 0.069(6) -0.009(7) 0.000(5) -0.027(6)
Br2 0.104(11) 0.106(12) 0.086(7) 0.009(8) 0.010(8) -0.013(9)
Br6 0.075(5) 0.074(5) 0.076(5) -0.001(3) 0.008(3) 0.004(3)
Br7 0.098(6) 0.100(8) 0.103(7) -0.001(6) 0.003(5) 0.021(5)
Br1B 0.149(11) 0.120(11) 0.169(11) 0.004(9) 0.012(10) 0.068(9)
Br5 0.131(9) 0.133(9) 0.105(7) -0.009(6) 0.009(6) -0.005(7)
Br8 0.118(9) 0.117(9) 0.099(6) 0.008(6) 0.004(6) -0.012(7)
N8 0.080(11) 0.084(10) 0.079(11) 0.001(7) 0.011(7) -0.001(7)
N9 0.052(10) 0.055(12) 0.056(10) -0.006(9) 0.009(8) -0.005(9)
C11 0.087(9) 0.087(9) 0.086(8) 0.000(4) 0.008(4) 0.000(4)
C16 0.071(8) 0.073(8) 0.070(7) 0.001(5) 0.004(5) -0.001(5)
C22 0.089(8) 0.090(8) 0.089(8) -0.001(3) 0.007(3) 0.000(3)
N1 0.072(10) 0.074(11) 0.073(10) 0.003(7) 0.001(7) -0.005(7)
C15 0.089(8) 0.089(9) 0.088(8) 0.000(4) 0.008(4) 0.001(4)
C17 0.089(8) 0.088(8) 0.088(8) -0.001(3) 0.007(4) 0.000(3)
C2 0.066(8) 0.070(8) 0.067(8) -0.002(5) 0.003(5) 0.000(5)
N2 0.068(12) 0.074(11) 0.065(12) -0.002(9) 0.002(10) -0.006(10)
C34 0.070(9) 0.071(9) 0.069(8) 0.000(5) 0.005(5) 0.001(6)
C33 0.072(8) 0.073(8) 0.071(8) 0.001(5) 0.005(5) -0.001(5)
Br6A 0.101(6) 0.066(7) 0.124(9) 0.005(8) 0.006(6) -0.017(6)
Cd2A 0.013(3) 0.0208(16) 0.038(2) -0.0024(15) -0.003(2) 0.002(2)
Br3A 0.075(6) 0.082(7) 0.075(6) -0.006(6) 0.002(5) -0.003(5)
Br5A 0.180(16) 0.174(16) 0.097(7) -0.028(10) 0.004(10) 0.031(14)
Br8A 0.214(18) 0.156(16) 0.101(8) 0.037(10) 0.005(11) -0.006(14)
Br1C 0.071(7) 0.048(9) 0.080(9) 0.006(7) 0.017(6) -0.007(6)
Cd1A 0.0110(16) 0.011(3) 0.0277(15) -0.005(2) -0.0001(10) -0.005(2)
Br2A 0.071(5) 0.082(7) 0.095(5) -0.003(5) 0.015(4) -0.014(5)
Br4A 0.165(14) 0.111(14) 0.097(6) -0.005(7) -0.010(8) -0.018(10)
Br7A 0.108(7) 0.111(10) 0.111(8) -0.024(7) 0.004(6) 0.037(7)

loop_
_atom_type_symbol
_atom_type_description
_atom_type_scat_dispersion_real
_atom_type_scat_dispersion_imag
_atom_type_scat_source
C C 0.0033 0.0016 'International Tables Vol C Tables 4.2.6.8 and 6.1.1.4'
H H 0.0000 0.0000 'International Tables Vol C Tables 4.2.6.8 and 6.1.1.4'
Br Br -0.2901 2.4595 'International Tables Vol C Tables 4.2.6.8 and 6.1.1.4'
Cd Cd -0.8075 1.2024 'International Tables Vol C Tables 4.2.6.8 and 6.1.1.4'
N N 0.0061 0.0033 'International Tables Vol C Tables 4.2.6.8 and 6.1.1.4'

loop_
_geom_angle_atom_site_label_1
_geom_angle_atom_site_label_2
_geom_angle_atom_site_label_3
_geom_angle
_geom_angle_site_symmetry_1
_geom_angle_site_symmetry_3
_geom_angle_publ_flag
Br4 Cd1 Br2 158.4(13) . . ?
Br4 Cd1 Br7 86.3(8) . . ?
Br2 Cd1 Br7 86.4(9) . . ?
Br7 Cd1 Br4 86.2(11) 2_756 . ?
Br7 Cd1 Br2 114.0(13) 2_756 . ?
Br7 Cd1 Br7 89.6(7) 2_756 . ?
Br1C Cd1 Br4 95.5(9) . . ?
Br1C Cd1 Br2 88.3(10) . . ?
Br1C Cd1 Br7 169.7(13) . . ?
Br3 Cd2 Br6 89.1(8) . . ?
Br3 Cd2 Br6 176.2(9) . 2_745 ?
Br3 Cd2 Br5 97.5(8) . . ?
Br3 Cd2 Br8 97.9(8) . . ?
Br6 Cd2 Br6 90.3(4) 2_745 . ?
Br6 Cd2 Br5 87.7(7) . . ?
Br6 Cd2 Br5 78.7(8) 2_745 . ?
Br6 Cd2 Br8 85.8(8) 2_745 . ?
Br8 Cd2 Br6 88.1(7) . . ?
Br8 Cd2 Br5 164.0(9) . . ?
Cd2 Br6 Cd2 150.2(7) 2_755 . ?
Cd1 Br7 Cd1 151.5(17) 2_746 . ?
Cd1A Br1B Cd1A 154.1(9) . 2_656 ?
H8A N8 H8B 109.5 . . ?
H8A N8 H8C 109.5 . . ?
H8B N8 H8C 109.5 . . ?
C11 N8 H8A 109.5 . . ?
C11 N8 H8B 109.5 . . ?
C11 N8 H8C 109.5 . . ?
H9A N9 H9B 109.5 . . ?
H9A N9 H9C 109.5 . . ?
H9B N9 H9C 109.5 . . ?
C2 N9 H9A 109.5 . . ?
C2 N9 H9B 109.5 . . ?
C2 N9 H9C 109.5 . . ?
N8 C11 H11A 110.7 . . ?
N8 C11 H11B 110.7 . . ?
N8 C11 C17 105.2(11) . . ?
H11A C11 H11B 108.8 . . ?
C17 C11 H11A 110.7 . . ?
C17 C11 H11B 110.7 . . ?
H16A C16 H16B 106.2 . . ?
C2 C16 H16A 105.9 . . ?
C2 C16 H16B 105.8 . . ?
C33 C16 H16A 105.9 . . ?
C33 C16 H16B 105.8 . . ?
C33 C16 C2 125.9(5) . . ?
H22A C22 H22B 108.0 . . ?
C15 C22 H22A 109.4 . . ?
C15 C22 H22B 109.4 . . ?
C15 C22 C17 111.0(4) . . ?
C17 C22 H22A 109.4 . . ?
C17 C22 H22B 109.4 . . ?
H1A N1 H1B 109.5 . . ?
H1A N1 H1C 109.5 . . ?
H1B N1 H1C 109.5 . . ?
C15 N1 H1A 109.5 . . ?
C15 N1 H1B 109.5 . . ?
C15 N1 H1C 109.5 . . ?
C22 C15 H15A 112.2 . . ?
C22 C15 H15B 112.2 . . ?
N1 C15 C22 97.7(5) . . ?
N1 C15 H15A 112.2 . . ?
N1 C15 H15B 112.2 . . ?
H15A C15 H15B 109.8 . . ?
C11 C17 C22 117.7(6) . . ?
C11 C17 H17A 107.9 . . ?
C11 C17 H17B 107.9 . . ?
C22 C17 H17A 107.9 . . ?
C22 C17 H17B 107.9 . . ?
H17A C17 H17B 107.2 . . ?
N9 C2 C16 100.3(7) . . ?
N9 C2 H2A 111.7 . . ?
N9 C2 H2B 111.7 . . ?
C16 C2 H2A 111.7 . . ?
C16 C2 H2B 111.7 . . ?
H2A C2 H2B 109.5 . . ?
H2C N2 H2D 109.5 . . ?
H2C N2 H2E 109.5 . . ?
H2D N2 H2E 109.5 . . ?
C34 N2 H2C 109.5 . . ?
C34 N2 H2D 109.5 . . ?
C34 N2 H2E 109.5 . . ?
N2 C34 H34A 111.7 . . ?
N2 C34 H34B 111.7 . . ?
N2 C34 C33 100.4(9) . . ?
H34A C34 H34B 109.5 . . ?
C33 C34 H34A 111.7 . . ?
C33 C34 H34B 111.7 . . ?
C16 C33 C34 114.8(6) . . ?
C16 C33 H33A 108.6 . . ?
C16 C33 H33B 108.6 . . ?
C34 C33 H33A 108.6 . . ?
C34 C33 H33B 108.6 . . ?
H33A C33 H33B 107.6 . . ?
Br6A Cd2A Br5A 91.2(6) . . ?
Br6A Cd2A Br8A 93.8(7) . . ?
Br3A Cd2A Br6A 176.1(6) 2_645 . ?
Br3A Cd2A Br6A 88.6(5) . . ?
Br3A Cd2A Br5A 87.9(7) 2_645 . ?
Br3A Cd2A Br5A 93.2(6) . . ?
Br3A Cd2A Br8A 86.5(7) 2_645 . ?
Br3A Cd2A Br8A 95.3(6) . . ?
Br8A Cd2A Br5A 170.3(9) . . ?
Br1B Cd1A Br1B 93.0(3) . 2_646 ?
Br1B Cd1A Br2A 96.0(5) . . ?
Br1B Cd1A Br2A 93.6(5) 2_646 . ?
Br1B Cd1A Br4A 86.9(6) 2_646 . ?
Br1B Cd1A Br4A 97.0(7) . . ?
Br1B Cd1A Br7A 154.9(7) . . ?
Br1B Cd1A Br7A 68.6(6) . 2_756 ?
Br1B Cd1A Br7A 112.1(6) 2_646 . ?
Br2A Cd1A Br7A 84.3(4) . . ?
Br4A Cd1A Br2A 166.9(6) . . ?
Br4A Cd1A Br7A 83.4(5) . . ?
Br7A Cd1A Br1B 161.6(7) 2_756 2_646 ?
Br7A Cd1A Br2A 88.4(5) 2_756 . ?
Br7A Cd1A Br4A 95.2(6) 2_756 . ?
Br7A Cd1A Br7A 86.3(2) 2_756 . ?
Cd1A Br7A Cd1A 162.2(8) 2_746 . ?

loop_
_geom_bond_atom_site_label_1
_geom_bond_atom_site_label_2
_geom_bond_distance
_geom_bond_site_symmetry_2
_geom_bond_publ_flag
Cd1 Br4 2.853(18) . ?
Cd1 Br2 2.89(2) . ?
Cd1 Br7 2.81(4) 2_756 ?
Cd1 Br7 2.97(2) . ?
Cd1 Br1C 2.71(2) . ?
Cd2 Br3 2.581(19) . ?
Cd2 Br6 2.76(2) 2_745 ?
Cd2 Br6 2.900(18) . ?
Cd2 Br5 2.912(18) . ?
Cd2 Br8 2.885(18) . ?
Br1B Cd1A 2.850(15) 2_656 ?
Br1B Cd1A 2.706(15) . ?
N8 H8A 0.8900 . ?
N8 H8B 0.8900 . ?
N8 H8C 0.8900 . ?
N8 C11 1.4800(4) . ?
N9 H9A 0.8900 . ?
N9 H9B 0.8900 . ?
N9 H9C 0.8900 . ?
N9 C2 1.4800(4) . ?
C11 H11A 0.9700 . ?
C11 H11B 0.9700 . ?
C11 C17 1.5300(5) . ?
C16 H16A 0.9700 . ?
C16 H16B 0.9700 . ?
C16 C2 1.5300(5) . ?
C16 C33 1.5300(3) . ?
C22 H22A 0.9700 . ?
C22 H22B 0.9700 . ?
C22 C15 1.5300(5) . ?
C22 C17 1.5300(3) . ?
N1 H1A 0.8900 . ?
N1 H1B 0.8900 . ?
N1 H1C 0.8900 . ?
N1 C15 1.4800(3) . ?
C15 H15A 0.9700 . ?
C15 H15B 0.9700 . ?
C17 H17A 0.9700 . ?
C17 H17B 0.9700 . ?
C2 H2A 0.9700 . ?
C2 H2B 0.9700 . ?
N2 H2C 0.8900 . ?
N2 H2D 0.8900 . ?
N2 H2E 0.8900 . ?
N2 C34 1.4800(5) . ?
C34 H34A 0.9700 . ?
C34 H34B 0.9700 . ?
C34 C33 1.5300(5) . ?
C33 H33A 0.9700 . ?
C33 H33B 0.9700 . ?
Br6A Cd2A 2.816(14) . ?
Cd2A Br3A 2.694(15) . ?
Cd2A Br3A 2.818(14) 2_645 ?
Cd2A Br5A 2.924(15) . ?
Cd2A Br8A 2.866(15) . ?
Cd1A Br2A 2.890(11) . ?
Cd1A Br4A 2.873(13) . ?
Cd1A Br7A 2.812(15) 2_756 ?
Cd1A Br7A 2.996(11) . ?

loop_
_geom_torsion_atom_site_label_1
_geom_torsion_atom_site_label_2
_geom_torsion_atom_site_label_3
_geom_torsion_atom_site_label_4
_geom_torsion
_geom_torsion_site_symmetry_1
_geom_torsion_site_symmetry_2
_geom_torsion_site_symmetry_3
_geom_torsion_site_symmetry_4
_geom_torsion_publ_flag
N8 C11 C17 C22 -112.6(11) . . . . ?
C15 C22 C17 C11 -173.2(7) . . . . ?
C17 C22 C15 N1 -169.4(7) . . . . ?
C2 C16 C33 C34 172.2(8) . . . . ?
N2 C34 C33 C16 -145.7(9) . . . . ?
C33 C16 C2 N9 65.7(10) . . . . ?

loop_
_twin_individual_id
_twin_individual_mass_fraction_refined
1 0.73(11)
2 -0.00(3)
3 0.27(10)
4 0.00(3)
